data_4344765
loop_
_publ_author_name
'Sun, Yangyang'
'Xiong, Jiao'
'Dai, Zhongran'
'Pan, Xiaobo'
'Tang, Ning'
'Wu, Jincai'

_publ_section_title
;
 Stereoselective Alkali-Metal Catalysts for Highly Isotactic
 Poly(rac-lactide) Synthesis.
;
_journal_issue 1
_journal_name_full 'Inorganic chemistry'
_journal_page_first 136
_journal_paper_doi 10.1021/acs.inorgchem.5b02709
_journal_volume 55
_journal_year 2015
_chemical_formula_moiety 'C38 H49 Na O6'
_chemical_formula_sum 'C38 H49 Na O6'
_chemical_formula_weight 624.76
_chemical_name_systematic
;
 ? 
;
_space_group_crystal_system triclinic
_space_group_IT_number 2
_space_group_name_Hall '-P 1'
_space_group_name_H-M_alt 'P -1'
_symmetry_space_group_name_Hall '-P 1'
_symmetry_space_group_name_H-M 'P -1'
_atom_sites_solution_hydrogens geom
_atom_sites_solution_primary direct
_atom_sites_solution_secondary difmap
_audit_creation_date 2015-05-27
_audit_creation_method
;
Olex2 1.2
(compiled 2015.01.26 svn.r3150 for OlexSys, GUI svn.r4998)
;
_cell_angle_alpha 108.317(9)
_cell_angle_beta 96.963(7)
_cell_angle_gamma 101.806(8)
_cell_formula_units_Z 2
_cell_length_a 11.0496(10)
_cell_length_b 12.0612(12)
_cell_length_c 14.4233(13)
_cell_measurement_reflns_used 3951
_cell_measurement_temperature 290.92(10)
_cell_measurement_theta_max 69.6210
_cell_measurement_theta_min 6.1750
_cell_volume 1750.3(3)
_computing_cell_refinement
;
CrysAlisPro, Agilent Technologies,
Version 1.171.36.32 (release 02-08-2013 CrysAlis171 .NET)
(compiled Aug  2 2013,16:46:58)
;
_computing_data_collection
;
CrysAlisPro, Agilent Technologies,
Version 1.171.36.32 (release 02-08-2013 CrysAlis171 .NET)
(compiled Aug  2 2013,16:46:58)
;
_computing_data_reduction
;
CrysAlisPro, Agilent Technologies,
Version 1.171.36.32 (release 02-08-2013 CrysAlis171 .NET)
(compiled Aug  2 2013,16:46:58)
;
_computing_molecular_graphics 'Olex2 (Dolomanov et al., 2009)'
_computing_publication_material 'Olex2 (Dolomanov et al., 2009)'
_computing_structure_refinement 'XL (Sheldrick, 2008)'
_computing_structure_solution 'ShelXS (Sheldrick, 2008)'
_diffrn_ambient_temperature 290.92(10)
_diffrn_detector_area_resol_mean 16.0733
_diffrn_measured_fraction_theta_full 0.975
_diffrn_measured_fraction_theta_max 0.975
_diffrn_measurement_details
;
  1 omega  -12.00   24.00   1.5000    1.5000
omega____ theta____ kappa____ phi______ frames
    -        0.0000   57.0000    0.0000 24

  2 omega   32.00   68.00   1.5000    1.5000
omega____ theta____ kappa____ phi______ frames
    -        0.0000   57.0000    0.0000 24

  3 omega  -68.00    8.50   1.5000    1.5000
omega____ theta____ kappa____ phi______ frames
    -        0.0000  -77.0000 -120.0000 51

  4 omega   32.00  122.00   1.5000    1.5000
omega____ theta____ kappa____ phi______ frames
    -       54.0000   57.0000  -30.0000 60

  5 omega   26.00   77.00   1.5000    1.5000
omega____ theta____ kappa____ phi______ frames
    -       54.0000 -125.0000 -180.0000 34

  6 omega   14.00   47.00   1.5000    1.5000
omega____ theta____ kappa____ phi______ frames
    -       54.0000  -57.0000   30.0000 22

  7 omega    7.00  122.50   1.5000    1.5000
omega____ theta____ kappa____ phi______ frames
    -       54.0000   19.0000  120.0000 77

  8 omega   38.00   63.50   1.5000    1.5000
omega____ theta____ kappa____ phi______ frames
    -       54.0000   57.0000 -180.0000 17

  9 omega   30.00  106.50   1.5000    1.5000
omega____ theta____ kappa____ phi______ frames
    -       54.0000 -125.0000   30.0000 51

 10 omega  -15.00   75.00   1.5000    1.5000
omega____ theta____ kappa____ phi______ frames
    -       54.0000  -57.0000 -180.0000 60

 11 omega   68.00  173.00   1.5000    1.5000
omega____ theta____ kappa____ phi______ frames
    -      108.0000   25.0000  -30.0000 70

 12 omega   56.00   89.00   1.5000    1.5000
omega____ theta____ kappa____ phi______ frames
    -      108.0000  -25.0000  -90.0000 22

 13 omega   64.00   91.00   1.5000    1.5000
omega____ theta____ kappa____ phi______ frames
    -      108.0000  -50.0000 -180.0000 18

 14 omega   41.00   78.50   1.5000    1.5000
omega____ theta____ kappa____ phi______ frames
    -      108.0000  -25.0000   60.0000 25

 15 omega   40.00  128.50   1.5000    1.5000
omega____ theta____ kappa____ phi______ frames
    -      108.0000  -91.0000  120.0000 59

 16 omega   42.00  108.00   1.5000    1.5000
omega____ theta____ kappa____ phi______ frames
    -      108.0000 -111.0000   90.0000 44

 17 omega   64.00   91.00   1.5000    1.5000
omega____ theta____ kappa____ phi______ frames
    -      108.0000  -38.0000  -60.0000 18

 18 omega   36.00   72.00   1.5000    1.5000
omega____ theta____ kappa____ phi______ frames
    -      108.0000  -25.0000    0.0000 24

 19 omega   85.00  112.00   1.5000    1.5000
omega____ theta____ kappa____ phi______ frames
    -      108.0000 -111.0000 -120.0000 18

 20 omega   45.00   97.50   1.5000    1.5000
omega____ theta____ kappa____ phi______ frames
    -      108.0000  -50.0000  -90.0000 35

 21 omega  100.00  124.00   1.5000    1.5000
omega____ theta____ kappa____ phi______ frames
    -      108.0000  -63.0000  -30.0000 16

 22 omega   36.00   75.00   1.5000    1.5000
omega____ theta____ kappa____ phi______ frames
    -      108.0000  -91.0000  -90.0000 26

 23 omega  106.00  134.50   1.5000    1.5000
omega____ theta____ kappa____ phi______ frames
    -      108.0000  -91.0000  -90.0000 19

 24 omega   48.00   87.00   1.5000    1.5000
omega____ theta____ kappa____ phi______ frames
    -      108.0000  -38.0000  150.0000 26

 25 omega  105.00  174.00   1.5000    1.5000
omega____ theta____ kappa____ phi______ frames
    -      108.0000   63.0000 -180.0000 46

 26 omega   36.00  108.00   1.5000    1.5000
omega____ theta____ kappa____ phi______ frames
    -      108.0000 -111.0000  -30.0000 48

 27 omega   37.00   89.50   1.5000    1.5000
omega____ theta____ kappa____ phi______ frames
    -      108.0000  -50.0000  120.0000 35

 28 omega  100.00  178.00   1.5000    1.5000
omega____ theta____ kappa____ phi______ frames
    -      108.0000   50.0000 -120.0000 52
;
_diffrn_measurement_device_type 'SuperNova, Dual, Cu at zero, Eos'
_diffrn_measurement_method '\w scans'
_diffrn_orient_matrix_UB_11 0.0494683000
_diffrn_orient_matrix_UB_12 0.1363871000
_diffrn_orient_matrix_UB_13 0.0596334000
_diffrn_orient_matrix_UB_21 0.1047951000
_diffrn_orient_matrix_UB_22 -0.0251135000
_diffrn_orient_matrix_UB_23 0.0651167000
_diffrn_orient_matrix_UB_31 0.0877566000
_diffrn_orient_matrix_UB_32 0.0125123000
_diffrn_orient_matrix_UB_33 -0.0734022000
_diffrn_radiation_monochromator mirror
_diffrn_radiation_type CuK\a
_diffrn_radiation_wavelength 1.54184
_diffrn_reflns_av_R_equivalents 0.0240
_diffrn_reflns_av_unetI/netI 0.0340
_diffrn_reflns_limit_h_max 13
_diffrn_reflns_limit_h_min -9
_diffrn_reflns_limit_k_max 14
_diffrn_reflns_limit_k_min -14
_diffrn_reflns_limit_l_max 16
_diffrn_reflns_limit_l_min -17
_diffrn_reflns_number 11457
_diffrn_reflns_theta_full 69.66
_diffrn_reflns_theta_max 69.66
_diffrn_reflns_theta_min 4.00
_diffrn_source 'SuperNova (Cu) X-ray Source'
_exptl_absorpt_coefficient_mu 0.733
_exptl_absorpt_correction_T_max 1.00000
_exptl_absorpt_correction_T_min 0.52714
_exptl_absorpt_correction_type multi-scan
_exptl_absorpt_process_details
;
CrysAlisPro, Agilent Technologies,
Version 1.171.36.32 (release 02-08-2013 CrysAlis171 .NET)
(compiled Aug  2 2013,16:46:58)
Empirical absorption correction using spherical harmonics,
 implemented in SCALE3 ABSPACK scaling algorithm.
;
_exptl_crystal_colour 'clear light red'
_exptl_crystal_density_diffrn 1.185
_exptl_crystal_density_method 'not measured'
_exptl_crystal_description block
_exptl_crystal_F_000 672
_exptl_crystal_size_max 0.19
_exptl_crystal_size_mid 0.18
_exptl_crystal_size_min 0.17
_refine_diff_density_max 0.980
_refine_diff_density_min -0.394
_refine_diff_density_rms 0.061
_refine_ls_extinction_method none
_refine_ls_goodness_of_fit_ref 1.071
_refine_ls_hydrogen_treatment mixed
_refine_ls_matrix_type full
_refine_ls_number_parameters 412
_refine_ls_number_reflns 6439
_refine_ls_number_restraints 14
_refine_ls_restrained_S_all 1.077
_refine_ls_R_factor_all 0.0797
_refine_ls_R_factor_gt 0.0668
_refine_ls_shift/su_max 0.000
_refine_ls_shift/su_mean 0.000
_refine_ls_structure_factor_coef Fsqd
_refine_ls_weighting_details 'calc w=1/[\s^2^(Fo^2^)+(0.1012P)^2^+1.4443P] where P=(Fo^2^+2Fc^2^)/3'
_refine_ls_weighting_scheme calc
_refine_ls_wR_factor_gt 0.1831
_refine_ls_wR_factor_ref 0.1977
_reflns_number_gt 5232
_reflns_number_total 6439
_reflns_threshold_expression >2sigma(I)
_cod_data_source_file ic5b02709_si_004.cif
_cod_data_source_block sunyy1224_red
_cod_database_code 4344765
_reflns_odcompleteness_completeness 99.50
_reflns_odcompleteness_iscentric 1
_reflns_odcompleteness_theta 66.97
_olex2_refinement_description
;
1. Others
 Fixed Uiso: H3(0.023) H5(0.024) H22A(0.05) H22B(0.05) H22C(0.05) H23A(0.046)
 H23B(0.046) H23C(0.046) H24A(0.046) H24B(0.046) H24C(0.046) H28A(0.114)
 H28B(0.114) H28C(0.114) H27A(0.093) H27B(0.093) H27C(0.093) H26A(0.144)
 H26B(0.144) H26C(0.144) H9(0.029) H10(0.035) H11(0.036) H12(0.033) H14(0.027)
 H16(0.03) H17(0.035) H18(0.035) H19(0.029) H29A(0.074) H29B(0.074) H30A(0.072)
 H30B(0.072) H31A(0.078) H31B(0.078) H32A(0.084) H32B(0.084) H33A(0.092)
 H33B(0.092) H34A(0.102) H34B(0.102) H35A(0.092) H35B(0.092) H36A(0.091)
 H36B(0.091) H37A(0.09) H37B(0.09) H38A(0.09) H38B(0.09)
 Fixed X: H3(-0.0074) H5(-0.1831) H22A(0.1715) H22B(0.2787) H22C(0.1401)
 H23A(0.3474) H23B(0.4023) H23C(0.2937) H24A(0.2225) H24B(0.3588) H24C(0.3035)
 H28A(-0.3504) H28B(-0.2069) H28C(-0.2868) H27A(-0.197) H27B(-0.161) H27C(-
 0.3023) H26A(-0.3649) H26B(-0.3277) H26C(-0.423) H9(0.0603) H10(0.079)
 H11(0.0449) H12(-0.0099) H14(-0.0578) H16(-0.0953) H17(-0.1032) H18(-0.0655)
 H19(-0.0245) H29A(0.3648) H29B(0.4463) H30A(0.6272) H30B(0.5736) H31A(0.6856)
 H31B(0.6993) H32A(0.6817) H32B(0.56) H33A(0.6351) H33B(0.6685) H34A(0.5537)
 H34B(0.4385) H35A(0.3114) H35B(0.4219) H36A(0.4371) H36B(0.2978) H37A(0.2268)
 H37B(0.3744) H38A(0.2973) H38B(0.2368)
 Fixed Y: H3(0.1613) H5(0.4241) H22A(0.1112) H22B(0.1205) H22C(0.1112)
 H23A(0.4139) H23B(0.3018) H23C(0.2949) H24A(0.2955) H24B(0.3013) H24C(0.414)
 H28A(0.0326) H28B(0.0557) H28C(0.1371) H27A(0.1599) H27B(0.0637) H27C(0.0498)
 H26A(0.2785) H26B(0.2896) H26C(0.1722) H9(0.5518) H10(0.6559) H11(0.8496)
 H12(0.9353) H14(0.9249) H16(0.9216) H17(0.8266) H18(0.6347) H19(0.5391)
 H29A(0.6182) H29B(0.709) H30A(0.7256) H30B(0.5916) H31A(0.5593) H31B(0.689)
 H32A(0.5566) H32B(0.4706) H33A(0.6688) H33B(0.7588) H34A(0.8312) H34B(0.7192)
 H35A(0.8455) H35B(0.9598) H36A(1.0174) H36B(1.0039) H37A(0.937) H37B(0.9831)
 H38A(0.8437) H38B(0.7451)
 Fixed Z: H3(0.1661) H5(0.2417) H22A(0.1894) H22B(0.1281) H22C(0.0804)
 H23A(0.3057) H23B(0.2658) H23C(0.326) H24A(0.0421) H24B(0.0923) H24C(0.1272)
 H28A(0.0694) H28B(0.0643) H28C(0.0345) H27A(0.3211) H27B(0.2347) H27C(0.2454)
 H26A(0.1661) H26B(0.2776) H26C(0.2011) H9(0.0994) H10(-0.0077) H11(0.0348)
 H12(0.1825) H14(0.3426) H16(0.5071) H17(0.6212) H18(0.5839) H19(0.4321)
 H29A(0.4625) H29B(0.566) H30A(0.4909) H30B(0.4851) H31A(0.3454) H31B(0.3391)
 H32A(0.1806) H32B(0.1896) H33A(0.0815) H33B(0.1926) H34A(0.0839) H34B(0.063)
 H35A(0.1431) H35B(0.1597) H36A(0.3321) H36B(0.282) H37A(0.4323) H37B(0.4657)
 H38A(0.5404) H38B(0.4344)
;
_olex2_submission_special_instructions 'No special instructions were received'

loop_
_space_group_symop_id
_space_group_symop_operation_xyz
1 'x, y, z'
2 '-x, -y, -z'

loop_
_atom_site_label
_atom_site_type_symbol
_atom_site_fract_x
_atom_site_fract_y
_atom_site_fract_z
_atom_site_U_iso_or_equiv
_atom_site_adp_type
_atom_site_occupancy
_atom_site_symmetry_multiplicity
_atom_site_calc_flag
_atom_site_refinement_flags
Na1 Na 0.37964(8) 0.68387(9) 0.27518(7) 0.0304(3) Uani 1 1 d .
O1 O 0.22305(14) 0.53432(14) 0.25571(12) 0.0259(4) Uani 1 1 d .
O2 O 0.53365(18) 0.6165(2) 0.35762(17) 0.0488(5) Uani 1 1 d .
O3 O 0.5304(2) 0.6159(2) 0.16757(18) 0.0580(6) Uani 1 1 d .
O4 O 0.4755(2) 0.8358(2) 0.2013(2) 0.0661(7) Uani 1 1 d U
O5 O 0.3171(2) 0.8711(2) 0.3286(2) 0.0648(7) Uani 1 1 d .
O6 O 0.42321(19) 0.7862(2) 0.46424(17) 0.0540(6) Uani 1 1 d .
C1 C 0.11874(19) 0.45287(19) 0.23593(15) 0.0183(4) Uani 1 1 d .
C2 C 0.1100(2) 0.32476(19) 0.20137(15) 0.0186(4) Uani 1 1 d .
C3 C -0.0049(2) 0.24312(19) 0.18690(15) 0.0194(4) Uani 1 1 d .
H3 H -0.0074 0.1613 0.1661 0.023 Uiso 1 1 calc R
C4 C -0.1178(2) 0.27611(19) 0.20169(16) 0.0204(4) Uani 1 1 d .
C5 C -0.1101(2) 0.39868(19) 0.23183(16) 0.0202(4) Uani 1 1 d .
H5 H -0.1831 0.4241 0.2417 0.024 Uiso 1 1 calc R
C6 C 0.0025(2) 0.48545(19) 0.24793(15) 0.0184(4) Uani 1 1 d .
C21 C 0.2291(2) 0.2811(2) 0.18158(17) 0.0233(5) Uani 1 1 d .
C22 C 0.2023(2) 0.1431(2) 0.1411(2) 0.0333(6) Uani 1 1 d .
H22A H 0.1715 0.1112 0.1894 0.050 Uiso 1 1 calc R
H22B H 0.2787 0.1205 0.1281 0.050 Uiso 1 1 calc R
H22C H 0.1401 0.1112 0.0804 0.050 Uiso 1 1 calc R
C23 C 0.3273(2) 0.3272(2) 0.27887(19) 0.0307(5) Uani 1 1 d .
H23A H 0.3474 0.4139 0.3057 0.046 Uiso 1 1 calc R
H23B H 0.4023 0.3018 0.2658 0.046 Uiso 1 1 calc R
H23C H 0.2937 0.2949 0.3260 0.046 Uiso 1 1 calc R
C24 C 0.2836(2) 0.3273(2) 0.10348(18) 0.0305(5) Uani 1 1 d .
H24A H 0.2225 0.2955 0.0421 0.046 Uiso 1 1 calc R
H24B H 0.3588 0.3013 0.0923 0.046 Uiso 1 1 calc R
H24C H 0.3035 0.4140 0.1272 0.046 Uiso 1 1 calc R
C25 C -0.2409(2) 0.1800(2) 0.18565(18) 0.0268(5) Uani 1 1 d .
C28 C -0.2743(4) 0.0934(4) 0.0787(3) 0.0760(13) Uani 1 1 d .
H28A H -0.3504 0.0326 0.0694 0.114 Uiso 1 1 calc R
H28B H -0.2069 0.0557 0.0643 0.114 Uiso 1 1 calc R
H28C H -0.2868 0.1371 0.0345 0.114 Uiso 1 1 calc R
C27 C -0.2237(3) 0.1066(3) 0.2530(3) 0.0623(10) Uani 1 1 d .
H27A H -0.1970 0.1599 0.3211 0.093 Uiso 1 1 calc R
H27B H -0.1610 0.0637 0.2347 0.093 Uiso 1 1 calc R
H27C H -0.3023 0.0498 0.2454 0.093 Uiso 1 1 calc R
C26 C -0.3489(3) 0.2350(3) 0.2098(5) 0.0960(19) Uani 1 1 d .
H26A H -0.3649 0.2785 0.1661 0.144 Uiso 1 1 calc R
H26B H -0.3277 0.2896 0.2776 0.144 Uiso 1 1 calc R
H26C H -0.4230 0.1722 0.2011 0.144 Uiso 1 1 calc R
C7 C -0.00186(18) 0.61466(19) 0.27864(16) 0.0184(4) Uani 1 1 d .
C8 C 0.01288(19) 0.67869(19) 0.21172(16) 0.0194(4) Uani 1 1 d .
C9 C 0.0461(2) 0.6284(2) 0.11731(17) 0.0244(5) Uani 1 1 d .
H9 H 0.0603 0.5518 0.0994 0.029 Uiso 1 1 calc R
C10 C 0.0574(2) 0.6906(2) 0.05323(18) 0.0292(5) Uani 1 1 d .
H10 H 0.0790 0.6559 -0.0077 0.035 Uiso 1 1 calc R
C11 C 0.0365(2) 0.8077(2) 0.07883(18) 0.0302(5) Uani 1 1 d .
H11 H 0.0449 0.8496 0.0348 0.036 Uiso 1 1 calc R
C12 C 0.0043(2) 0.8588(2) 0.16696(18) 0.0275(5) Uani 1 1 d .
H12 H -0.0099 0.9353 0.1825 0.033 Uiso 1 1 calc R
C13 C -0.0083(2) 0.79704(19) 0.23677(16) 0.0210(4) Uani 1 1 d .
C14 C -0.0413(2) 0.84937(19) 0.32769(17) 0.0229(5) Uani 1 1 d .
H14 H -0.0578 0.9249 0.3426 0.027 Uiso 1 1 calc R
C15 C -0.05000(19) 0.79071(19) 0.39675(16) 0.0204(4) Uani 1 1 d .
C16 C -0.0795(2) 0.8457(2) 0.49157(17) 0.0254(5) Uani 1 1 d .
H16 H -0.0953 0.9216 0.5071 0.030 Uiso 1 1 calc R
C17 C -0.0849(2) 0.7889(2) 0.55958(18) 0.0295(5) Uani 1 1 d .
H17 H -0.1032 0.8266 0.6212 0.035 Uiso 1 1 calc R
C18 C -0.0627(2) 0.6726(2) 0.53687(18) 0.0295(5) Uani 1 1 d .
H18 H -0.0655 0.6347 0.5839 0.035 Uiso 1 1 calc R
C19 C -0.0372(2) 0.6160(2) 0.44622(17) 0.0243(5) Uani 1 1 d .
H19 H -0.0245 0.5391 0.4321 0.029 Uiso 1 1 calc R
C20 C -0.02946(19) 0.67174(19) 0.37223(16) 0.0196(4) Uani 1 1 d .
C29 C 0.4376(3) 0.6867(4) 0.4944(3) 0.0618(10) Uani 1 1 d .
H29A H 0.3648 0.6182 0.4625 0.074 Uiso 1 1 calc R
H29B H 0.4463 0.7090 0.5660 0.074 Uiso 1 1 calc R
C30 C 0.5556(4) 0.6553(3) 0.4624(3) 0.0602(9) Uani 1 1 d .
H30A H 0.6272 0.7256 0.4909 0.072 Uiso 1 1 calc R
H30B H 0.5736 0.5916 0.4851 0.072 Uiso 1 1 calc R
C31 C 0.6426(3) 0.6091(4) 0.3195(3) 0.0648(10) Uani 1 1 d .
H31A H 0.6856 0.5593 0.3454 0.078 Uiso 1 1 calc R
H31B H 0.6993 0.6890 0.3391 0.078 Uiso 1 1 calc R
C32 C 0.6060(4) 0.5546(4) 0.2084(3) 0.0703(11) Uani 1 1 d .
H32A H 0.6817 0.5566 0.1806 0.084 Uiso 1 1 calc R
H32B H 0.5600 0.4706 0.1896 0.084 Uiso 1 1 calc R
C33 C 0.5998(4) 0.7052(4) 0.1385(3) 0.0770(12) Uani 1 1 d .
H33A H 0.6351 0.6688 0.0815 0.092 Uiso 1 1 calc R
H33B H 0.6685 0.7588 0.1926 0.092 Uiso 1 1 calc R
C34 C 0.5120(5) 0.7739(4) 0.1118(3) 0.0849(14) Uani 1 1 d U
H34A H 0.5537 0.8312 0.0839 0.102 Uiso 1 1 calc R
H34B H 0.4385 0.7192 0.0630 0.102 Uiso 1 1 calc R
C35 C 0.3882(4) 0.8998(4) 0.1880(4) 0.0763(13) Uani 1 1 d .
H35A H 0.3114 0.8455 0.1431 0.092 Uiso 1 1 calc R
H35B H 0.4219 0.9598 0.1597 0.092 Uiso 1 1 calc R
C36 C 0.3610(4) 0.9602(3) 0.2884(4) 0.0762(14) Uani 1 1 d .
H36A H 0.4371 1.0174 0.3321 0.091 Uiso 1 1 calc R
H36B H 0.2978 1.0039 0.2820 0.091 Uiso 1 1 calc R
C37 C 0.3051(3) 0.9130(4) 0.4281(3) 0.0748(12) Uani 1 1 d U
H37A H 0.2268 0.9370 0.4323 0.090 Uiso 1 1 calc R
H37B H 0.3744 0.9831 0.4657 0.090 Uiso 1 1 calc R
C38 C 0.3060(3) 0.8155(4) 0.4713(3) 0.0747(12) Uani 1 1 d U
H38A H 0.2973 0.8437 0.5404 0.090 Uiso 1 1 calc R
H38B H 0.2368 0.7451 0.4344 0.090 Uiso 1 1 calc R

loop_
_atom_site_aniso_label
_atom_site_aniso_U_11
_atom_site_aniso_U_22
_atom_site_aniso_U_33
_atom_site_aniso_U_23
_atom_site_aniso_U_13
_atom_site_aniso_U_12
Na1 0.0222(5) 0.0294(5) 0.0393(6) 0.0142(4) 0.0063(4) 0.0022(4)
O1 0.0191(8) 0.0216(8) 0.0378(9) 0.0112(7) 0.0078(7) 0.0041(6)
O2 0.0322(10) 0.0565(13) 0.0566(13) 0.0203(11) 0.0018(9) 0.0121(9)
O3 0.0491(13) 0.0674(16) 0.0619(15) 0.0282(12) 0.0220(11) 0.0093(11)
O4 0.0588(15) 0.0654(16) 0.0790(17) 0.0440(14) -0.0007(13) 0.0050(12)
O5 0.0465(13) 0.0440(13) 0.0899(19) 0.0108(13) -0.0113(12) 0.0159(10)
O6 0.0363(11) 0.0626(15) 0.0513(13) 0.0101(11) 0.0096(9) 0.0020(10)
C1 0.0185(10) 0.0198(10) 0.0193(10) 0.0087(8) 0.0061(8) 0.0066(8)
C2 0.0210(10) 0.0213(11) 0.0192(10) 0.0103(8) 0.0077(8) 0.0106(8)
C3 0.0247(11) 0.0166(10) 0.0205(10) 0.0080(8) 0.0077(8) 0.0084(8)
C4 0.0200(10) 0.0192(11) 0.0230(10) 0.0081(8) 0.0067(8) 0.0048(8)
C5 0.0191(10) 0.0217(11) 0.0231(10) 0.0087(9) 0.0074(8) 0.0093(8)
C6 0.0201(10) 0.0188(10) 0.0191(10) 0.0081(8) 0.0059(8) 0.0072(8)
C21 0.0214(11) 0.0241(11) 0.0299(12) 0.0110(9) 0.0107(9) 0.0115(9)
C22 0.0283(12) 0.0276(13) 0.0492(15) 0.0117(11) 0.0138(11) 0.0173(10)
C23 0.0249(12) 0.0371(14) 0.0369(13) 0.0177(11) 0.0064(10) 0.0148(10)
C24 0.0269(12) 0.0405(14) 0.0310(12) 0.0146(11) 0.0157(10) 0.0145(10)
C25 0.0216(11) 0.0237(11) 0.0358(13) 0.0112(10) 0.0097(9) 0.0035(9)
C28 0.066(2) 0.078(3) 0.0454(19) 0.0057(18) 0.0073(17) -0.038(2)
C27 0.0438(18) 0.069(2) 0.082(3) 0.052(2) 0.0092(17) -0.0066(16)
C26 0.0336(17) 0.0352(18) 0.218(6) 0.032(3) 0.058(3) 0.0062(14)
C7 0.0143(9) 0.0177(10) 0.0227(10) 0.0061(8) 0.0028(8) 0.0055(8)
C8 0.0173(10) 0.0175(10) 0.0219(10) 0.0057(8) 0.0030(8) 0.0036(8)
C9 0.0284(12) 0.0197(11) 0.0245(11) 0.0063(9) 0.0067(9) 0.0064(9)
C10 0.0355(13) 0.0282(12) 0.0230(11) 0.0078(10) 0.0078(10) 0.0067(10)
C11 0.0362(13) 0.0273(12) 0.0304(12) 0.0170(10) 0.0049(10) 0.0050(10)
C12 0.0318(12) 0.0201(11) 0.0327(12) 0.0122(10) 0.0047(10) 0.0078(9)
C13 0.0181(10) 0.0183(10) 0.0261(11) 0.0086(9) 0.0013(8) 0.0044(8)
C14 0.0222(11) 0.0152(10) 0.0309(12) 0.0061(9) 0.0037(9) 0.0077(8)
C15 0.0160(10) 0.0175(10) 0.0263(11) 0.0055(9) 0.0038(8) 0.0048(8)
C16 0.0243(11) 0.0198(11) 0.0294(12) 0.0030(9) 0.0074(9) 0.0075(9)
C17 0.0312(12) 0.0304(13) 0.0242(11) 0.0038(10) 0.0101(10) 0.0088(10)
C18 0.0371(13) 0.0312(13) 0.0258(12) 0.0136(10) 0.0104(10) 0.0129(10)
C19 0.0267(11) 0.0239(11) 0.0257(11) 0.0106(9) 0.0067(9) 0.0098(9)
C20 0.0162(10) 0.0200(11) 0.0230(11) 0.0073(9) 0.0034(8) 0.0063(8)
C29 0.058(2) 0.076(3) 0.0466(18) 0.0294(18) 0.0029(16) -0.0028(18)
C30 0.070(2) 0.060(2) 0.0488(19) 0.0283(17) -0.0075(16) 0.0078(18)
C31 0.0283(15) 0.070(2) 0.085(3) 0.011(2) 0.0036(16) 0.0170(15)
C32 0.048(2) 0.092(3) 0.083(3) 0.027(2) 0.0264(19) 0.042(2)
C33 0.068(3) 0.094(3) 0.084(3) 0.046(3) 0.044(2) 0.011(2)
C34 0.118(4) 0.085(3) 0.063(2) 0.048(2) 0.031(2) 0.007(3)
C35 0.070(3) 0.058(2) 0.097(3) 0.050(2) -0.022(2) -0.0061(19)
C36 0.055(2) 0.0368(18) 0.130(4) 0.034(2) -0.015(2) 0.0095(16)
C37 0.0380(18) 0.076(3) 0.094(3) 0.000(2) 0.0044(18) 0.0307(18)
C38 0.0370(17) 0.103(3) 0.059(2) -0.003(2) 0.0175(16) 0.0075(19)

loop_
_atom_type_symbol
_atom_type_description
_atom_type_scat_dispersion_real
_atom_type_scat_dispersion_imag
_atom_type_scat_source
C C 0.0181 0.0091 'International Tables Vol C Tables 4.2.6.8 and 6.1.1.4'
H H 0.0000 0.0000 'International Tables Vol C Tables 4.2.6.8 and 6.1.1.4'
Na Na 0.1353 0.1239 'International Tables Vol C Tables 4.2.6.8 and 6.1.1.4'
O O 0.0492 0.0322 'International Tables Vol C Tables 4.2.6.8 and 6.1.1.4'

loop_
_geom_angle_atom_site_label_1
_geom_angle_atom_site_label_2
_geom_angle_atom_site_label_3
_geom_angle
O1 Na1 O2 96.33(8)
O1 Na1 O3 110.33(8)
O1 Na1 O4 145.09(8)
O1 Na1 O5 110.00(8)
O1 Na1 O6 100.17(8)
O1 Na1 C38 87.22(10)
O2 Na1 O3 68.18(8)
O2 Na1 O4 112.69(9)
O2 Na1 O5 130.10(9)
O2 Na1 O6 67.60(8)
O2 Na1 C38 92.65(11)
O3 Na1 O4 66.52(9)
O3 Na1 O6 128.14(8)
O3 Na1 C38 154.76(10)
O4 Na1 O6 108.41(9)
O4 Na1 C38 109.43(12)
O5 Na1 O3 132.36(10)
O5 Na1 O4 65.93(10)
O5 Na1 O6 66.53(9)
O5 Na1 C38 49.26(12)
O6 Na1 C38 27.22(9)
C1 O1 Na1 170.50(15)
C30 O2 Na1 118.0(2)
C31 O2 Na1 117.6(2)
C31 O2 C30 113.3(3)
C32 O3 Na1 111.7(2)
C33 O3 Na1 114.6(2)
C33 O3 C32 113.3(3)
C34 O4 Na1 108.8(2)
C35 O4 Na1 107.7(2)
C35 O4 C34 114.0(3)
C36 O5 Na1 118.7(3)
C37 O5 Na1 115.7(2)
C37 O5 C36 116.0(3)
C29 O6 Na1 100.09(19)
C38 O6 Na1 97.3(2)
C38 O6 C29 115.1(3)
O1 C1 C2 123.37(18)
O1 C1 C6 120.94(19)
C6 C1 C2 115.69(18)
C1 C2 C21 119.29(19)
C3 C2 C1 119.74(18)
C3 C2 C21 120.96(19)
C2 C3 H3 117.9
C2 C3 C4 124.1(2)
C4 C3 H3 117.9
C3 C4 C25 120.89(19)
C5 C4 C3 116.13(19)
C5 C4 C25 122.98(19)
C4 C5 H5 118.7
C4 C5 C6 122.57(19)
C6 C5 H5 118.7
C1 C6 C7 120.81(18)
C5 C6 C1 121.66(19)
C5 C6 C7 117.53(18)
C22 C21 C2 112.61(19)
C22 C21 C23 107.37(19)
C22 C21 C24 107.15(19)
C23 C21 C2 109.75(18)
C23 C21 C24 110.18(19)
C24 C21 C2 109.72(18)
C21 C22 H22A 109.5
C21 C22 H22B 109.5
C21 C22 H22C 109.5
H22A C22 H22B 109.5
H22A C22 H22C 109.5
H22B C22 H22C 109.5
C21 C23 H23A 109.5
C21 C23 H23B 109.5
C21 C23 H23C 109.5
H23A C23 H23B 109.5
H23A C23 H23C 109.5
H23B C23 H23C 109.5
C21 C24 H24A 109.5
C21 C24 H24B 109.5
C21 C24 H24C 109.5
H24A C24 H24B 109.5
H24A C24 H24C 109.5
H24B C24 H24C 109.5
C28 C25 C4 109.8(2)
C28 C25 C27 107.6(3)
C27 C25 C4 109.9(2)
C26 C25 C4 112.2(2)
C26 C25 C28 109.6(3)
C26 C25 C27 107.5(3)
C25 C28 H28A 109.5
C25 C28 H28B 109.5
C25 C28 H28C 109.5
H28A C28 H28B 109.5
H28A C28 H28C 109.5
H28B C28 H28C 109.5
C25 C27 H27A 109.5
C25 C27 H27B 109.5
C25 C27 H27C 109.5
H27A C27 H27B 109.5
H27A C27 H27C 109.5
H27B C27 H27C 109.5
C25 C26 H26A 109.5
C25 C26 H26B 109.5
C25 C26 H26C 109.5
H26A C26 H26B 109.5
H26A C26 H26C 109.5
H26B C26 H26C 109.5
C8 C7 C6 120.50(19)
C20 C7 C6 120.12(19)
C20 C7 C8 119.23(19)
C7 C8 C9 122.29(19)
C7 C8 C13 119.98(19)
C9 C8 C13 117.71(19)
C8 C9 H9 119.3
C10 C9 C8 121.4(2)
C10 C9 H9 119.3
C9 C10 H10 119.8
C9 C10 C11 120.5(2)
C11 C10 H10 119.8
C10 C11 H11 119.8
C12 C11 C10 120.4(2)
C12 C11 H11 119.8
C11 C12 H12 119.4
C11 C12 C13 121.1(2)
C13 C12 H12 119.4
C12 C13 C8 119.0(2)
C14 C13 C8 119.7(2)
C14 C13 C12 121.3(2)
C13 C14 H14 119.4
C15 C14 C13 121.28(19)
C15 C14 H14 119.4
C14 C15 C16 121.6(2)
C14 C15 C20 119.44(19)
C16 C15 C20 119.0(2)
C15 C16 H16 119.4
C17 C16 C15 121.2(2)
C17 C16 H16 119.4
C16 C17 H17 119.9
C16 C17 C18 120.3(2)
C18 C17 H17 119.9
C17 C18 H18 119.9
C19 C18 C17 120.2(2)
C19 C18 H18 119.9
C18 C19 H19 119.1
C18 C19 C20 121.9(2)
C20 C19 H19 119.1
C7 C20 C15 120.20(19)
C7 C20 C19 122.41(19)
C19 C20 C15 117.39(19)
O6 C29 H29A 110.4
O6 C29 H29B 110.4
O6 C29 C30 106.4(3)
H29A C29 H29B 108.6
C30 C29 H29A 110.4
C30 C29 H29B 110.4
O2 C30 C29 107.5(3)
O2 C30 H30A 110.2
O2 C30 H30B 110.2
C29 C30 H30A 110.2
C29 C30 H30B 110.2
H30A C30 H30B 108.5
O2 C31 H31A 110.0
O2 C31 H31B 110.0
O2 C31 C32 108.4(3)
H31A C31 H31B 108.4
C32 C31 H31A 110.0
C32 C31 H31B 110.0
O3 C32 C31 112.3(3)
O3 C32 H32A 109.1
O3 C32 H32B 109.1
C31 C32 H32A 109.1
C31 C32 H32B 109.1
H32A C32 H32B 107.9
O3 C33 H33A 110.2
O3 C33 H33B 110.2
O3 C33 C34 107.4(3)
H33A C33 H33B 108.5
C34 C33 H33A 110.2
C34 C33 H33B 110.2
O4 C34 C33 106.9(3)
O4 C34 H34A 110.3
O4 C34 H34B 110.3
C33 C34 H34A 110.3
C33 C34 H34B 110.3
H34A C34 H34B 108.6
O4 C35 H35A 110.2
O4 C35 H35B 110.2
O4 C35 C36 107.4(3)
H35A C35 H35B 108.5
C36 C35 H35A 110.2
C36 C35 H35B 110.2
O5 C36 C35 108.6(3)
O5 C36 H36A 110.0
O5 C36 H36B 110.0
C35 C36 H36A 110.0
C35 C36 H36B 110.0
H36A C36 H36B 108.4
O5 C37 H37A 109.7
O5 C37 H37B 109.7
O5 C37 C38 109.8(3)
H37A C37 H37B 108.2
C38 C37 H37A 109.7
C38 C37 H37B 109.7
Na1 C38 H38A 163.3
Na1 C38 H38B 72.5
O6 C38 Na1 55.44(16)
O6 C38 C37 106.8(3)
O6 C38 H38A 110.4
O6 C38 H38B 110.4
C37 C38 Na1 84.0(2)
C37 C38 H38A 110.4
C37 C38 H38B 110.4
H38A C38 H38B 108.6

loop_
_geom_bond_atom_site_label_1
_geom_bond_atom_site_label_2
_geom_bond_distance
Na1 O1 2.1478(18)
Na1 O2 2.378(2)
Na1 O3 2.499(2)
Na1 O4 2.515(3)
Na1 O5 2.418(3)
Na1 O6 2.552(2)
Na1 C38 3.074(4)
O1 C1 1.287(3)
O2 C30 1.408(4)
O2 C31 1.390(4)
O3 C32 1.414(5)
O3 C33 1.397(4)
O4 C34 1.424(5)
O4 C35 1.385(5)
O5 C36 1.405(5)
O5 C37 1.396(5)
O6 C29 1.430(4)
O6 C38 1.417(4)
C1 C2 1.445(3)
C1 C6 1.432(3)
C2 C3 1.385(3)
C2 C21 1.540(3)
C3 H3 0.9300
C3 C4 1.405(3)
C4 C5 1.385(3)
C4 C25 1.535(3)
C5 H5 0.9300
C5 C6 1.394(3)
C6 C7 1.493(3)
C21 C22 1.531(3)
C21 C23 1.533(3)
C21 C24 1.537(3)
C22 H22A 0.9600
C22 H22B 0.9600
C22 H22C 0.9600
C23 H23A 0.9600
C23 H23B 0.9600
C23 H23C 0.9600
C24 H24A 0.9600
C24 H24B 0.9600
C24 H24C 0.9600
C25 C28 1.516(4)
C25 C27 1.526(4)
C25 C26 1.506(4)
C28 H28A 0.9600
C28 H28B 0.9600
C28 H28C 0.9600
C27 H27A 0.9600
C27 H27B 0.9600
C27 H27C 0.9600
C26 H26A 0.9600
C26 H26B 0.9600
C26 H26C 0.9600
C7 C8 1.418(3)
C7 C20 1.411(3)
C8 C9 1.432(3)
C8 C13 1.434(3)
C9 H9 0.9300
C9 C10 1.363(3)
C10 H10 0.9300
C10 C11 1.419(3)
C11 H11 0.9300
C11 C12 1.352(4)
C12 H12 0.9300
C12 C13 1.432(3)
C13 C14 1.393(3)
C14 H14 0.9300
C14 C15 1.393(3)
C15 C16 1.429(3)
C15 C20 1.439(3)
C16 H16 0.9300
C16 C17 1.362(3)
C17 H17 0.9300
C17 C18 1.416(3)
C18 H18 0.9300
C18 C19 1.364(3)
C19 H19 0.9300
C19 C20 1.431(3)
C29 H29A 0.9700
C29 H29B 0.9700
C29 C30 1.514(5)
C30 H30A 0.9700
C30 H30B 0.9700
C31 H31A 0.9700
C31 H31B 0.9700
C31 C32 1.495(6)
C32 H32A 0.9700
C32 H32B 0.9700
C33 H33A 0.9700
C33 H33B 0.9700
C33 C34 1.488(7)
C34 H34A 0.9700
C34 H34B 0.9700
C35 H35A 0.9700
C35 H35B 0.9700
C35 C36 1.499(7)
C36 H36A 0.9700
C36 H36B 0.9700
C37 H37A 0.9700
C37 H37B 0.9700
C37 C38 1.494(7)
C38 H38A 0.9700
C38 H38B 0.9700

loop_
_geom_torsion_atom_site_label_1
_geom_torsion_atom_site_label_2
_geom_torsion_atom_site_label_3
_geom_torsion_atom_site_label_4
_geom_torsion
Na1 O1 C1 C2 134.8(8)
Na1 O1 C1 C6 -45.5(10)
Na1 O2 C30 C29 24.2(3)
Na1 O2 C31 C32 -42.8(4)
Na1 O3 C32 C31 -37.5(4)
Na1 O3 C33 C34 -41.8(4)
Na1 O4 C34 C33 -56.7(4)
Na1 O4 C35 C36 59.7(3)
Na1 O5 C36 C35 26.0(4)
Na1 O5 C37 C38 -12.9(4)
Na1 O6 C29 C30 66.1(3)
Na1 O6 C38 C37 -70.1(3)
O1 Na1 O2 C30 -91.1(2)
O1 Na1 O2 C31 127.4(2)
O1 Na1 O3 C32 -77.3(3)
O1 Na1 O3 C33 152.1(3)
O1 Na1 O4 C34 -66.9(3)
O1 Na1 O4 C35 57.2(3)
O1 Na1 O5 C36 -139.8(2)
O1 Na1 O5 C37 75.3(2)
O1 Na1 O6 C29 54.38(19)
O1 Na1 O6 C38 -62.8(2)
O1 Na1 C38 O6 118.7(2)
O1 Na1 C38 C37 -126.1(2)
O1 C1 C2 C3 176.52(19)
O1 C1 C2 C21 -3.2(3)
O1 C1 C6 C5 -176.60(19)
O1 C1 C6 C7 3.2(3)
O2 Na1 O1 C1 -175.4(9)
O2 Na1 O3 C32 11.4(2)
O2 Na1 O3 C33 -119.2(3)
O2 Na1 O4 C34 77.0(3)
O2 Na1 O4 C35 -158.9(2)
O2 Na1 O5 C36 102.8(3)
O2 Na1 O5 C37 -42.1(3)
O2 Na1 O6 C29 -38.33(18)
O2 Na1 O6 C38 -155.6(3)
O2 Na1 C38 O6 22.5(2)
O2 Na1 C38 C37 137.7(2)
O2 C31 C32 O3 52.9(5)
O3 Na1 O1 C1 -106.4(9)
O3 Na1 O2 C30 159.5(2)
O3 Na1 O2 C31 18.0(2)
O3 Na1 O4 C34 25.4(3)
O3 Na1 O4 C35 149.5(3)
O3 Na1 O5 C36 6.5(3)
O3 Na1 O5 C37 -138.4(2)
O3 Na1 O6 C29 -71.7(2)
O3 Na1 O6 C38 171.0(2)
O3 Na1 C38 O6 -16.7(4)
O3 Na1 C38 C37 98.4(3)
O3 C33 C34 O4 66.4(5)
O4 Na1 O1 C1 -28.6(10)
O4 Na1 O2 C30 108.7(2)
O4 Na1 O2 C31 -32.8(3)
O4 Na1 O3 C32 140.2(3)
O4 Na1 O3 C33 9.6(3)
O4 Na1 O5 C36 2.7(2)
O4 Na1 O5 C37 -142.2(2)
O4 Na1 O6 C29 -145.93(18)
O4 Na1 O6 C38 96.8(2)
O4 Na1 C38 O6 -92.7(2)
O4 Na1 C38 C37 22.5(2)
O4 C35 C36 O5 -57.6(4)
O5 Na1 O1 C1 47.7(9)
O5 Na1 O2 C30 31.8(3)
O5 Na1 O2 C31 -109.7(2)
O5 Na1 O3 C32 136.4(3)
O5 Na1 O3 C33 5.8(3)
O5 Na1 O4 C34 -157.7(3)
O5 Na1 O4 C35 -33.6(3)
O5 Na1 O6 C29 161.9(2)
O5 Na1 O6 C38 44.7(2)
O5 Na1 C38 O6 -121.7(3)
O5 Na1 C38 C37 -6.54(18)
O5 C37 C38 Na1 9.1(2)
O5 C37 C38 O6 60.3(4)
O6 Na1 O1 C1 116.2(9)
O6 Na1 O2 C30 7.3(2)
O6 Na1 O2 C31 -134.2(2)
O6 Na1 O3 C32 44.7(3)
O6 Na1 O3 C33 -85.9(3)
O6 Na1 O4 C34 149.8(3)
O6 Na1 O4 C35 -86.1(3)
O6 Na1 O5 C36 127.5(3)
O6 Na1 O5 C37 -17.4(2)
O6 Na1 C38 C37 115.1(3)
O6 C29 C30 O2 -63.8(4)
C1 C2 C3 C4 1.4(3)
C1 C2 C21 C22 -177.48(19)
C1 C2 C21 C23 63.0(2)
C1 C2 C21 C24 -58.2(3)
C1 C6 C7 C8 71.1(3)
C1 C6 C7 C20 -113.3(2)
C2 C1 C6 C5 3.0(3)
C2 C1 C6 C7 -177.14(18)
C2 C3 C4 C5 0.5(3)
C2 C3 C4 C25 -179.0(2)
C3 C2 C21 C22 2.8(3)
C3 C2 C21 C23 -116.8(2)
C3 C2 C21 C24 122.0(2)
C3 C4 C5 C6 -0.7(3)
C3 C4 C25 C28 -60.3(3)
C3 C4 C25 C27 57.9(3)
C3 C4 C25 C26 177.5(3)
C4 C5 C6 C1 -1.2(3)
C4 C5 C6 C7 178.99(19)
C5 C4 C25 C28 120.2(3)
C5 C4 C25 C27 -121.5(3)
C5 C4 C25 C26 -2.0(4)
C5 C6 C7 C8 -109.1(2)
C5 C6 C7 C20 66.5(3)
C6 C1 C2 C3 -3.1(3)
C6 C1 C2 C21 177.14(18)
C6 C7 C8 C9 -7.0(3)
C6 C7 C8 C13 171.62(18)
C6 C7 C20 C15 -171.87(18)
C6 C7 C20 C19 8.7(3)
C21 C2 C3 C4 -178.83(19)
C25 C4 C5 C6 178.8(2)
C7 C8 C9 C10 178.7(2)
C7 C8 C13 C12 -178.55(19)
C7 C8 C13 C14 1.0(3)
C8 C7 C20 C15 3.8(3)
C8 C7 C20 C19 -175.67(19)
C8 C9 C10 C11 0.1(4)
C8 C13 C14 C15 2.3(3)
C9 C8 C13 C12 0.2(3)
C9 C8 C13 C14 179.76(19)
C9 C10 C11 C12 -0.4(4)
C10 C11 C12 C13 0.6(4)
C11 C12 C13 C8 -0.5(3)
C11 C12 C13 C14 179.9(2)
C12 C13 C14 C15 -178.1(2)
C13 C8 C9 C10 0.0(3)
C13 C14 C15 C16 177.8(2)
C13 C14 C15 C20 -2.5(3)
C14 C15 C16 C17 -178.4(2)
C14 C15 C20 C7 -0.6(3)
C14 C15 C20 C19 178.9(2)
C15 C16 C17 C18 -0.8(4)
C16 C15 C20 C7 179.15(19)
C16 C15 C20 C19 -1.4(3)
C16 C17 C18 C19 -0.8(4)
C17 C18 C19 C20 1.2(4)
C18 C19 C20 C7 179.3(2)
C18 C19 C20 C15 -0.2(3)
C20 C7 C8 C9 177.32(19)
C20 C7 C8 C13 -4.0(3)
C20 C15 C16 C17 1.8(3)
C29 O6 C38 Na1 -104.8(3)
C29 O6 C38 C37 -174.9(3)
C30 O2 C31 C32 173.9(3)
C31 O2 C30 C29 167.3(3)
C32 O3 C33 C34 -171.5(3)
C33 O3 C32 C31 93.8(4)
C34 O4 C35 C36 -179.4(3)
C35 O4 C34 C33 -177.0(3)
C36 O5 C37 C38 -158.7(3)
C37 O5 C36 C35 170.8(3)
C38 Na1 O1 C1 92.2(9)
C38 Na1 O2 C30 -3.6(2)
C38 Na1 O2 C31 -145.1(2)
C38 Na1 O3 C32 54.3(4)
C38 Na1 O3 C33 -76.3(4)
C38 Na1 O4 C34 178.6(3)
C38 Na1 O4 C35 -57.3(3)
C38 Na1 O5 C36 152.6(3)
C38 Na1 O5 C37 7.7(2)
C38 Na1 O6 C29 117.2(3)
C38 O6 C29 C30 169.2(3)
